data_8101810
loop_
_publ_author_name
'A. Bekaert'
'P. Lemoine'
'J. D. Brion'
'B. Viossat'

_publ_section_title
;
Crystal structure of hexakis(N,N-dimethylformamide-O)silicon(IV) tris
(tribromide) chloride, [Si{(CH~3~)~2~NCHO}~6~][Br~3~]~3~Cl
;
_journal_issue 3
_journal_name_full 'Zeitschrift f\"ur Kristallographie - New Crystal Structures'
_journal_page_first 425
_journal_page_last 426
_journal_volume 220
_journal_year 2005
_chemical_formula_sum 'C18 H42 Br9 Cl N6 O6 Si'
_chemical_formula_weight 1221.30
_chemical_name_systematic
;
hexakis(N,N-dimethylformamide-O)silicon(IV) tris(tri-bromide) chloride
;
_space_group_IT_number 148
_symmetry_cell_setting rhombohedral
_symmetry_space_group_name_Hall '-R 3'
_symmetry_space_group_name_H-M 'R -3 :H'
_atom_sites_solution_hydrogens geom
_atom_sites_solution_primary direct
_atom_sites_solution_secondary difmap
_cell_angle_alpha 90.00
_cell_angle_beta 90.00
_cell_angle_gamma 120.00
_cell_formula_units_Z 3
_cell_length_a 18.496(3)
_cell_length_b 18.496(3)
_cell_length_c 9.939(2)
_cell_measurement_reflns_used 4393
_cell_measurement_temperature 180(2)
_cell_measurement_theta_max 30.39
_cell_measurement_theta_min 2.54
_cell_volume 2944.6(9)
_computing_cell_refinement
;
CrysAlis RED, Oxford Diffraction Ltd.,
Version 1.170.32 (release 06.06.2003 CrysAlis170 VC++)
(compiled Jun  6 2003,13:53:32)
;
_computing_data_collection
;
CrysAlis CCD, Oxford Diffraction Ltd.,
Version 1.170.32 (release 06.06.2003 CrysAlis170 VC++)
(compiled Jun  6 2003,13:53:32)
;
_computing_data_reduction
;
CrysAlis RED, Oxford Diffraction Ltd.,
Version 1.170.32 (release 06.06.2003 CrysAlis170 VC++)
(compiled Jun  6 2003,13:53:32)
;
_computing_molecular_graphics 'CAMERON [9]'
_computing_publication_material 'WinGX - Version 1.63.02 [10]'
_computing_structure_refinement 'SHELXL-97 (Sheldrick, 1997) [8]'
_computing_structure_solution 'SIR92 [7]'
_diffrn_ambient_temperature 180(2)
_diffrn_detector_area_resol_mean 8.2632
_diffrn_measured_fraction_theta_full 0.972
_diffrn_measured_fraction_theta_max 0.972
_diffrn_measurement_device_type 'Oxford-Diffraction XCALIBUR'
_diffrn_measurement_method omega/phi
_diffrn_radiation_monochromator graphite
_diffrn_radiation_source 'fine-focus sealed tube'
_diffrn_radiation_type MoK\a
_diffrn_radiation_wavelength 0.71073
_diffrn_reflns_av_R_equivalents 0.0564
_diffrn_reflns_av_sigmaI/netI 0.0264
_diffrn_reflns_limit_h_max 22
_diffrn_reflns_limit_h_min -19
_diffrn_reflns_limit_k_max 21
_diffrn_reflns_limit_k_min -21
_diffrn_reflns_limit_l_max 11
_diffrn_reflns_limit_l_min -11
_diffrn_reflns_number 5896
_diffrn_reflns_theta_full 25.03
_diffrn_reflns_theta_max 25.03
_diffrn_reflns_theta_min 3.82
_diffrn_standards_decay_% none
_exptl_absorpt_coefficient_mu 9.326
_exptl_absorpt_correction_T_max 0.2651
_exptl_absorpt_correction_T_min 0.1189
_exptl_absorpt_correction_type analytical
_exptl_absorpt_process_details
;
 CrysAlis RED, Oxford Diffraction Ltd.,
Version 1.170.32 (release 06.06.2003 CrysAlis170 VC++)
(compiled Jun  6 2003,13:53:32)
Analytical numeric absorption correction using a multifaceted crystal
model based on expressions derived by R.C. Clark & J.S. Reid.
;
_exptl_crystal_colour orange
_exptl_crystal_density_diffrn 2.068
_exptl_crystal_density_meas 2.08(2)
_exptl_crystal_density_method flotation
_exptl_crystal_description parallelepipedic
_exptl_crystal_F_000 1758
_exptl_crystal_size_max 0.30
_exptl_crystal_size_mid 0.25
_exptl_crystal_size_min 0.18
_refine_diff_density_max 2.295
_refine_diff_density_min -1.129
_refine_diff_density_rms 0.174
_refine_ls_extinction_method none
_refine_ls_goodness_of_fit_ref 1.451
_refine_ls_hydrogen_treatment mixed
_refine_ls_matrix_type full
_refine_ls_number_parameters 66
_refine_ls_number_reflns 1123
_refine_ls_number_restraints 0
_refine_ls_restrained_S_all 1.451
_refine_ls_R_factor_all 0.0606
_refine_ls_R_factor_gt 0.0560
_refine_ls_shift/su_max 0.000
_refine_ls_shift/su_mean 0.000
_refine_ls_structure_factor_coef Fsqd
_refine_ls_weighting_details 'calc w=1/[\s^2^(Fo^2^)+(0.1000P)^2^+0.0000P] where P=(Fo^2^+2Fc^2^)/3'
_refine_ls_weighting_scheme calc
_refine_ls_wR_factor_gt 0.1695
_refine_ls_wR_factor_ref 0.1764
_reflns_number_gt 1000
_reflns_number_total 1123
_reflns_threshold_expression >2sigma(I)
_cod_data_source_file 1267-1572.cff
_cod_data_source_block hv48
_cod_original_sg_symbol_H-M R-3
_cod_database_code 8101810

loop_
_symmetry_equiv_pos_as_xyz
'x, y, z'
'-y, x-y, z'
'-x+y, -x, z'
'x+2/3, y+1/3, z+1/3'
'-y+2/3, x-y+1/3, z+1/3'
'-x+y+2/3, -x+1/3, z+1/3'
'x+1/3, y+2/3, z+2/3'
'-y+1/3, x-y+2/3, z+2/3'
'-x+y+1/3, -x+2/3, z+2/3'
'-x, -y, -z'
'y, -x+y, -z'
'x-y, x, -z'
'-x+2/3, -y+1/3, -z+1/3'
'y+2/3, -x+y+1/3, -z+1/3'
'x-y+2/3, x+1/3, -z+1/3'
'-x+1/3, -y+2/3, -z+2/3'
'y+1/3, -x+y+2/3, -z+2/3'
'x-y+1/3, x+2/3, -z+2/3'

loop_
_atom_site_label
_atom_site_type_symbol
_atom_site_fract_x
_atom_site_fract_y
_atom_site_fract_z
_atom_site_U_iso_or_equiv
_atom_site_adp_type
_atom_site_occupancy
_atom_site_symmetry_multiplicity
_atom_site_Wyckoff_symbol
_atom_site_calc_flag
_atom_site_refinement_flags
_atom_site_disorder_assembly
_atom_site_disorder_group
Br1 Br 0.3333 0.1667 0.6667 0.0334(4) Uani 1 9 e d S . .
Br2 Br 0.23404(5) 0.02401(5) 0.76150(8) 0.0533(4) Uani 1 18 f d . . .
Si1 Si 0.6667 0.3333 0.8333 0.0146(7) Uani 1 3 b d S . .
Cl1 Cl 0.6667 0.3333 0.3333 0.0527(12) Uani 1 3 a d S . .
O1 O 0.7518(3) 0.3496(3) 0.7393(6) 0.0585(17) Uani 1 18 f d . . .
N1 N 0.8534(3) 0.3658(3) 0.6037(5) 0.0282(11) Uani 1 18 f d . . .
C1 C 0.7767(5) 0.3447(4) 0.6282(7) 0.0446(17) Uani 1 18 f d . . .
H1 H 0.7379 0.3243 0.5560 0.116(16) Uiso 1 18 f calc R . .
C2 C 0.9271(6) 0.3947(5) 0.6839(9) 0.078(3) Uani 1 18 f d . . .
H21 H 0.9741 0.4045 0.6261 0.116(16) Uiso 1 18 f calc R . .
H22 H 0.9180 0.3526 0.7517 0.116(16) Uiso 1 18 f calc R . .
H23 H 0.9397 0.4469 0.7287 0.116(16) Uiso 1 18 f calc R . .
C3 C 0.8635(8) 0.3619(7) 0.4600(9) 0.082(3) Uani 1 18 f d . . .
H31 H 0.9217 0.3789 0.4399 0.116(16) Uiso 1 18 f calc R . .
H32 H 0.8485 0.3996 0.4143 0.116(16) Uiso 1 18 f calc R . .
H33 H 0.8270 0.3047 0.4285 0.116(16) Uiso 1 18 f calc R . .

loop_
_atom_site_aniso_label
_atom_site_aniso_U_11
_atom_site_aniso_U_22
_atom_site_aniso_U_33
_atom_site_aniso_U_23
_atom_site_aniso_U_13
_atom_site_aniso_U_12
Br1 0.0252(5) 0.0391(6) 0.0306(6) -0.0098(3) -0.0019(3) 0.0121(4)
Br2 0.0417(5) 0.0457(6) 0.0586(6) 0.0070(3) 0.0032(3) 0.0113(4)
Si1 0.0164(10) 0.0164(10) 0.0111(14) 0.000 0.000 0.0082(5)
Cl1 0.0742(19) 0.0742(19) 0.0098(16) 0.000 0.000 0.0371(9)
O1 0.049(3) 0.041(3) 0.087(4) 0.014(3) 0.055(3) 0.024(2)
N1 0.023(2) 0.019(2) 0.042(3) 0.000(2) 0.013(2) 0.0099(19)
C1 0.049(4) 0.044(4) 0.032(3) 0.001(3) -0.009(3) 0.017(3)
C2 0.073(6) 0.054(5) 0.066(6) 0.006(4) -0.049(5) 0.002(5)
C3 0.122(9) 0.088(7) 0.039(5) -0.014(5) -0.040(5) 0.055(7)

loop_
_atom_type_symbol
_atom_type_description
_atom_type_scat_dispersion_real
_atom_type_scat_dispersion_imag
_atom_type_scat_source
C C 0.0033 0.0016 'International Tables Vol C Tables 4.2.6.8 and 6.1.1.4'
H H 0.0000 0.0000 'International Tables Vol C Tables 4.2.6.8 and 6.1.1.4'
N N 0.0061 0.0033 'International Tables Vol C Tables 4.2.6.8 and 6.1.1.4'
O O 0.0106 0.0060 'International Tables Vol C Tables 4.2.6.8 and 6.1.1.4'
Si Si 0.0817 0.0704 'International Tables Vol C Tables 4.2.6.8 and 6.1.1.4'
Cl Cl 0.1484 0.1585 'International Tables Vol C Tables 4.2.6.8 and 6.1.1.4'
Br Br -0.2901 2.4595 'International Tables Vol C Tables 4.2.6.8 and 6.1.1.4'

loop_
_geom_angle_atom_site_label_1
_geom_angle_atom_site_label_2
_geom_angle_atom_site_label_3
_geom_angle
_geom_angle_site_symmetry_1
_geom_angle_site_symmetry_3
_geom_angle_publ_flag
Br2 Br1 Br2 180.0 13_556 . ?
Br1 Br2 N1 144.61(8) . 14_456 ?
O1 Si1 O1 93.4(3) 16_656 18_546 ?
O1 Si1 O1 179.998(1) 16_656 . ?
O1 Si1 O1 86.6(3) 18_546 . ?
O1 Si1 O1 86.6(3) 16_656 3_665 ?
O1 Si1 O1 179.997(1) 18_546 3_665 ?
O1 Si1 O1 93.4(3) . 3_665 ?
O1 Si1 O1 86.6(3) 16_656 2_655 ?
O1 Si1 O1 86.6(3) 18_546 2_655 ?
O1 Si1 O1 93.4(3) . 2_655 ?
O1 Si1 O1 93.4(3) 3_665 2_655 ?
O1 Si1 O1 93.4(3) 16_656 17_556 ?
O1 Si1 O1 93.4(3) 18_546 17_556 ?
O1 Si1 O1 86.6(3) . 17_556 ?
O1 Si1 O1 86.6(3) 3_665 17_556 ?
O1 Si1 O1 179.998(1) 2_655 17_556 ?
O1 Si1 Br2 126.10(18) 16_656 14_556 ?
O1 Si1 Br2 134.20(16) 18_546 14_556 ?
O1 Si1 Br2 53.90(18) . 14_556 ?
O1 Si1 Br2 45.80(16) 3_665 14_556 ?
O1 Si1 Br2 114.8(2) 2_655 14_556 ?
O1 Si1 Br2 65.2(2) 17_556 14_556 ?
O1 Si1 Br2 114.8(2) 16_656 4 ?
O1 Si1 Br2 53.90(18) 18_546 4 ?
O1 Si1 Br2 65.2(2) . 4 ?
O1 Si1 Br2 126.10(18) 3_665 4 ?
O1 Si1 Br2 134.20(16) 2_655 4 ?
O1 Si1 Br2 45.80(16) 17_556 4 ?
Br2 Si1 Br2 85.774(16) 14_556 4 ?
O1 Si1 Br2 134.21(16) 16_656 15_556 ?
O1 Si1 Br2 65.2(2) 18_546 15_556 ?
O1 Si1 Br2 45.80(16) . 15_556 ?
O1 Si1 Br2 114.8(2) 3_665 15_556 ?
O1 Si1 Br2 53.90(18) 2_655 15_556 ?
O1 Si1 Br2 126.10(18) 17_556 15_556 ?
Br2 Si1 Br2 94.226(16) 14_556 15_556 ?
Br2 Si1 Br2 85.774(16) 4 15_556 ?
O1 Si1 Br2 45.79(16) 16_656 6 ?
O1 Si1 Br2 114.8(2) 18_546 6 ?
O1 Si1 Br2 134.20(16) . 6 ?
O1 Si1 Br2 65.2(2) 3_665 6 ?
O1 Si1 Br2 126.10(18) 2_655 6 ?
O1 Si1 Br2 53.90(18) 17_556 6 ?
Br2 Si1 Br2 85.774(16) 14_556 6 ?
Br2 Si1 Br2 94.226(16) 4 6 ?
Br2 Si1 Br2 180.0 15_556 6 ?
O1 Si1 Br2 65.2(2) 16_656 13_556 ?
O1 Si1 Br2 126.10(18) 18_546 13_556 ?
O1 Si1 Br2 114.8(2) . 13_556 ?
O1 Si1 Br2 53.90(18) 3_665 13_556 ?
O1 Si1 Br2 45.80(16) 2_655 13_556 ?
O1 Si1 Br2 134.20(16) 17_556 13_556 ?
Br2 Si1 Br2 94.226(16) 14_556 13_556 ?
Br2 Si1 Br2 180.0 4 13_556 ?
Br2 Si1 Br2 94.226(16) 15_556 13_556 ?
Br2 Si1 Br2 85.774(16) 6 13_556 ?
O1 Si1 Br2 53.90(18) 16_656 5 ?
O1 Si1 Br2 45.80(16) 18_546 5 ?
O1 Si1 Br2 126.10(18) . 5 ?
O1 Si1 Br2 134.20(16) 3_665 5 ?
O1 Si1 Br2 65.2(2) 2_655 5 ?
O1 Si1 Br2 114.8(2) 17_556 5 ?
Br2 Si1 Br2 180.0 14_556 5 ?
Br2 Si1 Br2 94.226(16) 4 5 ?
Br2 Si1 Br2 85.774(16) 15_556 5 ?
Br2 Si1 Br2 94.226(16) 6 5 ?
Br2 Si1 Br2 85.774(16) 13_556 5 ?
C1 O1 Si1 145.7(6) . . ?
C1 N1 C2 134.8(7) . . ?
C1 N1 C3 108.6(7) . . ?
C2 N1 C3 116.5(8) . . ?
O1 C1 N1 123.2(7) . . ?

loop_
_geom_bond_atom_site_label_1
_geom_bond_atom_site_label_2
_geom_bond_distance
_geom_bond_site_symmetry_2
_geom_bond_publ_flag
Br1 Br2 2.5254(8) 13_556 ?
Br1 Br2 2.5254(8) . ?
Br2 N1 3.547(4) 14_456 ?
Si1 O1 1.723(4) 16_656 ?
Si1 O1 1.724(4) 18_546 ?
Si1 O1 1.724(4) . ?
Si1 O1 1.724(4) 3_665 ?
Si1 O1 1.724(4) 2_655 ?
Si1 O1 1.724(4) 17_556 ?
Si1 Br2 4.8754(10) 14_556 ?
Si1 Br2 4.8754(10) 4 ?
Si1 Br2 4.8754(10) 15_556 ?
Si1 Br2 4.8754(10) 6 ?
Si1 Br2 4.8754(10) 13_556 ?
Si1 Br2 4.8754(10) 5 ?
O1 C1 1.217(9) . ?
N1 C1 1.292(9) . ?
N1 C2 1.432(10) . ?
N1 C3 1.447(11) . ?

loop_
_geom_hbond_atom_site_label_D
_geom_hbond_atom_site_label_H
_geom_hbond_atom_site_label_A
_geom_hbond_distance_DH
_geom_hbond_distance_HA
_geom_hbond_distance_DA
_geom_hbond_angle_DHA
_geom_hbond_site_symmetry_A
C1 H1 Cl1 0.95 2.62 3.514(7) 156.4 .

loop_
_geom_torsion_atom_site_label_1
_geom_torsion_atom_site_label_2
_geom_torsion_atom_site_label_3
_geom_torsion_atom_site_label_4
_geom_torsion
_geom_torsion_site_symmetry_1
_geom_torsion_site_symmetry_2
_geom_torsion_site_symmetry_3
_geom_torsion_site_symmetry_4
_geom_torsion_publ_flag
Si1 O1 C1 N1 -179.5(5) . . . . ?
O1 C1 N1 C2 3.2(13) . . . . ?
O1 C1 N1 C3 -173.0(7) . . . . ?
